data_7010007
loop_
_publ_author_name
'Zhixuan (Jack) Chen'
'Natasha Karasek'
'Donald C. Craig'
'Stephen B. Colbran'

_publ_section_title
;
 Copper(II/I) complexes of a bulky tris(pyrazolylmethyl)amine ligand
;
_journal_issue 19
_journal_name_full 'J. Chem. Soc., Dalton Trans.'
_journal_page_first 3445
_journal_page_last 3452
_journal_paper_doi 10.1039/b005081o
_journal_year 2000
_chemical_formula_sum 'C36 H39 Cl2 Cu2 N7 O3'
_chemical_formula_weight 815.8
_space_group_IT_number 2
_symmetry_cell_setting triclinic
_symmetry_space_group_name_Hall '-P 1'
_symmetry_space_group_name_H-M 'P -1'
_atom_type_scat_source 'International Tables for X-ray Crystallography, Vol. IV'
_audit_creation_method 'RAELSPUB and manual entry'
_cell_angle_alpha 113.03(4)
_cell_angle_beta 91.98(4)
_cell_angle_gamma 117.45(2)
_cell_formula_units_Z 2
_cell_length_a 12.154(6)
_cell_length_b 13.182(8)
_cell_length_c 14.328(9)
_cell_measurement_reflns_used 10
_cell_measurement_temperature 294
_cell_measurement_theta_max 20
_cell_measurement_theta_min 18
_cell_volume 1809(2)
_diffrn_measurement_device_type 'Nonius CAD-4'
_diffrn_measurement_method \w--2\q
_diffrn_radiation_type 'Cu K\a'
_diffrn_radiation_wavelength 1.54184
_diffrn_reflns_limit_h_max 12
_diffrn_reflns_limit_h_min -12
_diffrn_reflns_limit_k_max 13
_diffrn_reflns_limit_k_min -13
_diffrn_reflns_limit_l_max 14
_diffrn_reflns_limit_l_min -14
_diffrn_reflns_number 3707
_diffrn_reflns_theta_max 50
_diffrn_standards_decay_% 0
_diffrn_standards_interval_time 30min
_diffrn_standards_number 1
_exptl_absorpt_coefficient_mu 3.187
_exptl_absorpt_correction_T_max 0.96
_exptl_absorpt_correction_T_min 0.54
_exptl_absorpt_correction_type analytical
_exptl_absorpt_process_details '(DeMeulenaer & Tompa, 1965)'
_exptl_crystal_density_diffrn 1.50
_exptl_crystal_density_method 'not measured'
_exptl_crystal_description plate
_exptl_crystal_F_000 840.0
_exptl_crystal_size_max 0.26
_exptl_crystal_size_mid 0.21
_exptl_crystal_size_min 0.01
_refine_diff_density_max 0.73
_refine_diff_density_min -0.52
_refine_ls_extinction_method none
_refine_ls_goodness_of_fit_ref 2.43
_refine_ls_hydrogen_treatment noref
_refine_ls_number_parameters 217
_refine_ls_number_reflns 2893
_refine_ls_R_factor_gt 0.047
_refine_ls_shift/su_max 0.006
_refine_ls_structure_factor_coef F
_refine_ls_weighting_details 'w = 1/[\s^2^(F) + 0.0016F^2^]'
_refine_ls_weighting_scheme calc
_refine_ls_wR_factor_ref 0.070
_reflns_number_gt 2893
_reflns_number_total 3707
_reflns_threshold_expression I>3\s(I)
_cod_data_source_file b005081o.txt
_cod_data_source_block COMPOUND4
_cod_database_code 7010007

loop_
_symmetry_equiv_pos_site_id
_symmetry_equiv_pos_as_xyz
1 x,y,z
2 -x,-y,-z

loop_
_atom_site_label
_atom_site_fract_x
_atom_site_fract_y
_atom_site_fract_z
_atom_site_U_iso_or_equiv
_atom_site_adp_type
_atom_site_type_symbol
Cu1 0.0000 0.0000 0.5000 0.0802(5) Uani Cu
Cl1 0.0946(2) 0.1456(2) 0.6538(2) 0.0922(6) Uani Cl
Cu2 0.5000 0.0000 0.0000 0.1256(7) Uani Cu
Cl2 0.5396(3) -0.0989(2) 0.0626(2) 0.170(1) Uani Cl
Cu3 0.3262(1) 0.6489(1) 0.5006(1) 0.0501(3) Uani Cu
O1 0.1276(5) 0.0518(6) 0.1148(5) 0.148(8) Uani O
O2 0.3129(5) 0.4598(5) -0.0155(3) 0.104(7) Uani O
O3 -0.1183(5) 0.2990(5) 0.0413(4) 0.111(5) Uani O
N1 0.3743(3) 0.5570(3) 0.5597(3) 0.049(3) Uani N
N2 0.4165(3) 0.6215(3) 0.6663(3) 0.053(3) Uani N
N3 0.4606(3) 0.7989(3) 0.4857(3) 0.050(2) Uani N
N4 0.5365(3) 0.9057(3) 0.5782(3) 0.054(2) Uani N
N5 0.1690(3) 0.6623(3) 0.5264(3) 0.049(3) Uani N
N6 0.1993(3) 0.7590(3) 0.6238(3) 0.052(4) Uani N
N7 0.4124(4) 0.8058(4) 0.6764(3) 0.047(1) Uani N
C1 0.4835(5) 0.7631(5) 0.7191(4) 0.054(3) Uani C
C2 0.4088(3) 0.5428(4) 0.7081(3) 0.063(5) Uani C
C3 0.3602(4) 0.4242(4) 0.6254(3) 0.063(5) Uani C
C4 0.3394(3) 0.4353(4) 0.5336(3) 0.053(3) Uani C
C5 0.2870(4) 0.3358(4) 0.4241(3) 0.054(2) Uani C
C6 0.2915(4) 0.3663(4) 0.3411(4) 0.063(3) Uani C
C7 0.2396(4) 0.2718(5) 0.2380(3) 0.086(4) Uani C
C8 0.1816(4) 0.1440(5) 0.2156(4) 0.097(5) Uani C
C9 0.1758(4) 0.1112(3) 0.2965(4) 0.084(4) Uani C
C10 0.2280(4) 0.2064(4) 0.3994(3) 0.064(2) Uani C
C11 0.4486(5) 0.5876(5) 0.8233(3) 0.081(8) Uani C
C12 0.0819(19) -0.0803(8) 0.0774(13) 0.195(9) Uani C
C12' 0.1771(19) 0.0507(23) 0.0282(9) 0.204(9) Uani C
C13 0.4885(5) 0.9249(5) 0.6725(4) 0.058(2) Uani C
C14 0.6442(3) 0.9914(3) 0.5652(3) 0.062(3) Uani C
C15 0.6368(4) 0.9374(4) 0.4608(3) 0.061(3) Uani C
C16 0.5215(4) 0.8174(4) 0.4128(3) 0.056(2) Uani C
C17 0.4655(4) 0.7237(4) 0.3020(3) 0.060(3) Uani C
C18 0.5371(3) 0.7307(4) 0.2287(3) 0.071(4) Uani C
C19 0.4842(5) 0.6417(5) 0.1240(3) 0.079(6) Uani C
C20 0.3575(4) 0.5431(4) 0.0901(3) 0.079(5) Uani C
C21 0.2844(4) 0.5340(4) 0.1613(3) 0.069(3) Uani C
C22 0.3381(4) 0.6234(4) 0.2659(3) 0.059(3) Uani C
C23 0.7447(4) 1.1171(4) 0.6533(4) 0.078(5) Uani C
C24 0.1949(8) 0.3412(8) -0.0499(6) 0.123(8) Uani C
C25 0.2944(5) 0.7855(5) 0.7100(4) 0.054(4) Uani C
C26 0.1220(3) 0.8084(3) 0.6291(3) 0.058(5) Uani C
C27 0.0397(3) 0.7410(4) 0.5319(3) 0.057(5) Uani C
C28 0.0707(3) 0.6503(4) 0.4691(3) 0.052(4) Uani C
C29 0.0140(3) 0.5548(4) 0.3589(3) 0.052(2) Uani C
C30 -0.0556(4) 0.5691(4) 0.2908(3) 0.065(3) Uani C
C31 -0.1033(4) 0.4845(5) 0.1848(3) 0.076(4) Uani C
C32 -0.0822(4) 0.3831(4) 0.1445(3) 0.073(3) Uani C
C33 -0.0134(4) 0.3669(4) 0.2105(3) 0.065(3) Uani C
C34 0.0339(3) 0.4520(4) 0.3163(3) 0.055(2) Uani C
C35 0.1335(5) 0.9156(4) 0.7265(4) 0.071(8) Uani C
C36 -0.1860(10) 0.3113(10) -0.0329(6) 0.156(9) Uani C
H1C1 0.4906 0.7946 0.7962 0.062 Uani H
H2C1 0.5715 0.7989 0.7078 0.055 Uani H
HC3 0.3425 0.3441 0.6291 0.074 Uani H
HC6 0.3333 0.4586 0.3565 0.071 Uani H
HC7 0.2440 0.2960 0.1796 0.112 Uani H
HC9 0.1339 0.0187 0.2806 0.107 Uani H
HC10 0.2234 0.1817 0.4575 0.075 Uani H
H1C11 0.4346 0.5136 0.8359 0.095 Uani H
H2C11 0.5416 0.6562 0.8518 0.082 Uani H
H3C11 0.3962 0.6231 0.8593 0.085 Uani H
H1C12 0.0468 -0.1259 -0.0007 0.249 Uani H
H2C12 0.1541 -0.0917 0.0960 0.201 Uani H
H3C12 0.0125 -0.1169 0.1104 0.185 Uani H
H1C12' 0.1153 -0.0304 -0.0364 0.258 Uani H
H2C12' 0.1902 0.1265 0.0188 0.205 Uani H
H3C12' 0.2612 0.0553 0.0399 0.206 Uani H
H1C13 0.5633 0.9849 0.7362 0.067 Uani H
H2C13 0.4346 0.9636 0.6720 0.061 Uani H
HC15 0.7013 0.9758 0.4250 0.069 Uani H
HC18 0.6290 0.8018 0.2525 0.083 Uani H
HC19 0.5376 0.6487 0.0726 0.096 Uani H
HC21 0.1925 0.4627 0.1371 0.081 Uani H
HC22 0.2843 0.6160 0.3169 0.061 Uani H
H1C23 0.8149 1.1641 0.6254 0.086 Uani H
H2C23 0.7057 1.1699 0.6869 0.084 Uani H
H3C23 0.7810 1.1017 0.7066 0.082 Uani H
H1C24 0.1734 0.2898 -0.1279 0.151 Uani H
H2C24 0.2034 0.2916 -0.0151 0.124 Uani H
H3C24 0.1248 0.3587 -0.0310 0.122 Uani H
H1C25 0.3132 0.8645 0.7743 0.061 Uani H
H2C25 0.2600 0.7107 0.7259 0.054 Uani H
HC27 -0.0300 0.7535 0.5092 0.063 Uani H
HC30 -0.0713 0.6422 0.3192 0.088 Uani H
HC31 -0.1530 0.4966 0.1373 0.108 Uani H
HC33 0.0021 0.2936 0.1816 0.089 Uani H
HC34 0.0836 0.4394 0.3635 0.072 Uani H
H1C35 0.0671 0.9361 0.7121 0.077 Uani H
H2C35 0.1201 0.8892 0.7837 0.075 Uani H
H3C35 0.2210 0.9935 0.7488 0.073 Uani H
H1C36 -0.2056 0.2425 -0.1052 0.199 Uani H
H2C36 -0.2680 0.3023 -0.0157 0.166 Uani H
H3C36 -0.1318 0.3977 -0.0298 0.166 Uani H

loop_
_atom_site_aniso_label
_atom_site_aniso_U_11
_atom_site_aniso_U_22
_atom_site_aniso_U_33
_atom_site_aniso_U_12
_atom_site_aniso_U_13
_atom_site_aniso_U_23
_atom_site_aniso_type_symbol
Cu1 0.0767(9) 0.0710(9) 0.098(1) 0.0375(8) 0.0202(8) 0.0439(8) Cu
Cl1 0.096(1) 0.073(1) 0.100(1) 0.039(1) 0.013(1) 0.040(1) Cl
Cu2 0.158(2) 0.100(1) 0.080(1) 0.054(1) 0.006(1) 0.023(1) Cu
Cl2 0.222(3) 0.113(2) 0.125(2) 0.074(2) -0.021(2) 0.030(2) Cl
Cu3 0.0490(5) 0.0572(5) 0.0548(5) 0.0298(4) 0.0164(4) 0.0322(4) Cu
O1 0.108(6) 0.149(9) 0.093(4) 0.048(4) -0.003(3) -0.005(3) O
O2 0.131(9) 0.122(9) 0.064(4) 0.067(5) 0.037(4) 0.044(4) O
O3 0.109(7) 0.130(6) 0.066(2) 0.064(5) 0.001(2) 0.019(3) O
N1 0.045(4) 0.062(3) 0.060(3) 0.035(2) 0.019(2) 0.038(2) N
N2 0.051(5) 0.068(4) 0.060(3) 0.037(3) 0.020(2) 0.039(3) N
N3 0.049(2) 0.058(3) 0.060(4) 0.030(1) 0.022(2) 0.037(4) N
N4 0.049(2) 0.055(3) 0.066(4) 0.026(2) 0.019(2) 0.036(4) N
N5 0.043(3) 0.056(5) 0.056(5) 0.028(2) 0.014(2) 0.031(4) N
N6 0.048(3) 0.059(5) 0.058(5) 0.032(2) 0.017(2) 0.030(4) N
N7 0.041(3) 0.057(3) 0.054(3) 0.027(2) 0.017(2) 0.031(2) N
C1 0.047(4) 0.067(3) 0.062(4) 0.036(3) 0.018(2) 0.034(3) C
C2 0.069(7) 0.080(5) 0.067(4) 0.045(4) 0.026(2) 0.049(4) C
C3 0.067(8) 0.073(5) 0.078(4) 0.043(4) 0.028(3) 0.052(4) C
C4 0.049(5) 0.063(4) 0.068(3) 0.036(3) 0.022(2) 0.040(2) C
C5 0.050(3) 0.065(3) 0.071(2) 0.041(2) 0.027(2) 0.038(2) C
C6 0.053(3) 0.081(3) 0.079(3) 0.042(2) 0.024(2) 0.049(2) C
C7 0.068(4) 0.117(6) 0.073(3) 0.046(3) 0.017(2) 0.047(2) C
C8 0.075(4) 0.101(6) 0.082(3) 0.041(2) 0.009(2) 0.018(2) C
C9 0.061(3) 0.067(5) 0.112(3) 0.036(2) 0.016(2) 0.027(2) C
C10 0.051(3) 0.067(4) 0.095(2) 0.040(2) 0.026(2) 0.046(2) C
C11 0.097(9) 0.107(9) 0.070(5) 0.059(7) 0.030(3) 0.059(6) C
C12 0.131(8) 0.138(9) 0.155(6) 0.047(5) -0.010(5) -0.044(5) C
C12' 0.153(9) 0.243(9) 0.078(5) 0.073(8) 0.004(4) -0.012(4) C
C13 0.060(3) 0.056(4) 0.060(3) 0.029(3) 0.018(3) 0.030(3) C
C14 0.050(2) 0.061(5) 0.085(6) 0.026(3) 0.021(3) 0.047(5) C
C15 0.052(2) 0.074(6) 0.089(7) 0.037(4) 0.032(4) 0.059(7) C
C16 0.055(2) 0.071(4) 0.068(5) 0.038(3) 0.030(3) 0.048(5) C
C17 0.060(4) 0.082(5) 0.065(2) 0.042(3) 0.030(2) 0.050(2) C
C18 0.069(5) 0.098(6) 0.077(2) 0.049(3) 0.041(3) 0.059(3) C
C19 0.090(7) 0.109(7) 0.074(3) 0.060(4) 0.048(4) 0.060(3) C
C20 0.094(7) 0.100(7) 0.064(3) 0.056(4) 0.036(4) 0.048(3) C
C21 0.073(5) 0.087(5) 0.064(3) 0.043(3) 0.026(3) 0.045(3) C
C22 0.061(4) 0.080(5) 0.062(2) 0.042(3) 0.028(3) 0.048(3) C
C23 0.058(4) 0.062(6) 0.107(8) 0.019(4) 0.013(3) 0.046(5) C
C24 0.145(9) 0.120(9) 0.070(5) 0.055(6) 0.022(4) 0.030(4) C
C25 0.051(4) 0.062(5) 0.053(5) 0.032(3) 0.015(2) 0.027(3) C
C26 0.053(4) 0.065(6) 0.072(7) 0.038(3) 0.023(2) 0.036(4) C
C27 0.047(3) 0.067(6) 0.077(8) 0.034(3) 0.021(2) 0.044(5) C
C28 0.043(3) 0.061(5) 0.064(7) 0.028(2) 0.014(2) 0.037(5) C
C29 0.038(2) 0.061(3) 0.062(3) 0.021(2) 0.016(1) 0.037(1) C
C30 0.058(4) 0.076(4) 0.074(3) 0.038(3) 0.015(2) 0.042(2) C
C31 0.070(4) 0.098(5) 0.071(2) 0.048(4) 0.009(2) 0.045(2) C
C32 0.062(4) 0.086(4) 0.064(2) 0.035(3) 0.008(2) 0.031(2) C
C33 0.056(4) 0.066(3) 0.071(2) 0.029(2) 0.014(2) 0.032(2) C
C34 0.044(3) 0.062(3) 0.067(2) 0.024(2) 0.016(1) 0.040(1) C
C35 0.071(8) 0.075(8) 0.083(8) 0.050(5) 0.031(3) 0.035(4) C
C36 0.170(9) 0.210(9) 0.068(2) 0.112(9) -0.011(3) 0.031(3) C

loop_
_geom_angle_atom_site_label_1
_geom_angle_atom_site_label_2
_geom_angle_atom_site_label_3
_geom_angle
_geom_angle_site_symmetry_1
_geom_angle_site_symmetry_2
_geom_angle_site_symmetry_3
_geom_angle_publ_flag
N1 Cu3 N3 120.9(1) 1_555 1_555 1_555 no
N1 Cu3 N5 119.2(1) 1_555 1_555 1_555 no
N1 Cu3 N7 81.4(1) 1_555 1_555 1_555 no
N3 Cu3 N5 112.4(1) 1_555 1_555 1_555 no
N3 Cu3 N7 79.6(1) 1_555 1_555 1_555 no
N5 Cu3 N7 81.4(1) 1_555 1_555 1_555 no
C8 O1 C12 126.8(7) 1_555 1_555 1_555 no
C8 O1 C12' 127.7(7) 1_555 1_555 1_555 no
C20 O2 C24 117.6(5) 1_555 1_555 1_555 no
C32 O3 C36 119.2(6) 1_555 1_555 1_555 no
Cu3 N1 N2 112.1(2) 1_555 1_555 1_555 no
Cu3 N1 C4 137.2(2) 1_555 1_555 1_555 no
N2 N1 C4 105.8(2) 1_555 1_555 1_555 no
N1 N2 C1 119.2(3) 1_555 1_555 1_555 no
N1 N2 C2 111.7(2) 1_555 1_555 1_555 no
C1 N2 C2 128.1(3) 1_555 1_555 1_555 no
Cu3 N3 N4 114.6(2) 1_555 1_555 1_555 no
Cu3 N3 C16 136.8(3) 1_555 1_555 1_555 no
N3 N4 C13 119.7(3) 1_555 1_555 1_555 no
C13 N4 C14 127.9(3) 1_555 1_555 1_555 no
Cu3 N5 N6 109.8(2) 1_555 1_555 1_555 no
Cu3 N5 C28 135.9(2) 1_555 1_555 1_555 no
N5 N6 C25 119.2(3) 1_555 1_555 1_555 no
C25 N6 C26 128.6(3) 1_555 1_555 1_555 no
Cu3 N7 C1 101.7(3) 1_555 1_555 1_555 no
Cu3 N7 C13 104.8(3) 1_555 1_555 1_555 no
Cu3 N7 C25 100.7(3) 1_555 1_555 1_555 no
C1 N7 C13 115.8(4) 1_555 1_555 1_555 no
C1 N7 C25 114.2(4) 1_555 1_555 1_555 no
C13 N7 C25 116.5(4) 1_555 1_555 1_555 no
N2 C1 N7 110.1(4) 1_555 1_555 1_555 no
N2 C2 C3 106.0(3) 1_555 1_555 1_555 no
N2 C2 C11 123.3(3) 1_555 1_555 1_555 no
C3 C2 C11 130.6(3) 1_555 1_555 1_555 no
C2 C3 C4 107.2(3) 1_555 1_555 1_555 no
N1 C4 C3 109.3(3) 1_555 1_555 1_555 no
N1 C4 C5 121.6(3) 1_555 1_555 1_555 no
C3 C4 C5 129.1(3) 1_555 1_555 1_555 no
C4 C5 C6 121.7(3) 1_555 1_555 1_555 no
C4 C5 C10 120.7(3) 1_555 1_555 1_555 no
C6 C5 C10 117.6(3) 1_555 1_555 1_555 no
C5 C6 C7 121.4(2) 1_555 1_555 1_555 no
C6 C7 C8 119.9(3) 1_555 1_555 1_555 no
O1 C8 C7 119.7(5) 1_555 1_555 1_555 no
O1 C8 C9 120.5(5) 1_555 1_555 1_555 no
C7 C8 C9 119.8(4) 1_555 1_555 1_555 no
C8 C9 C10 119.9(3) 1_555 1_555 1_555 no
C5 C10 C9 121.4(2) 1_555 1_555 1_555 no
N4 C13 N7 111.5(4) 1_555 1_555 1_555 no
N3 C16 C17 121.4(3) 1_555 1_555 1_555 no
C15 C16 C17 129.3(3) 1_555 1_555 1_555 no
C16 C17 C18 121.5(3) 1_555 1_555 1_555 no
C16 C17 C22 121.0(3) 1_555 1_555 1_555 no
O2 C20 C19 115.8(4) 1_555 1_555 1_555 no
O2 C20 C21 124.4(4) 1_555 1_555 1_555 no
N6 C25 N7 108.3(4) 1_555 1_555 1_555 no
N5 C28 C29 120.5(3) 1_555 1_555 1_555 no
C27 C28 C29 130.2(3) 1_555 1_555 1_555 no
C28 C29 C30 120.3(3) 1_555 1_555 1_555 no
C28 C29 C34 122.0(3) 1_555 1_555 1_555 no
O3 C32 C31 124.7(4) 1_555 1_555 1_555 no
O3 C32 C33 115.4(4) 1_555 1_555 1_555 no

loop_
_geom_bond_atom_site_label_1
_geom_bond_atom_site_label_2
_geom_bond_distance
_geom_bond_site_symmetry_1
_geom_bond_site_symmetry_2
_geom_bond_publ_flag
Cu1 Cl1 2.084(2) 1_555 1_555 no
Cu2 Cl2 2.049(3) 1_555 1_555 no
Cu3 N1 1.987(3) 1_555 1_555 no
Cu3 N3 2.000(3) 1_555 1_555 no
Cu3 N5 2.032(3) 1_555 1_555 no
Cu3 N7 2.338(4) 1_555 1_555 no
O1 C8 1.349(7) 1_555 1_555 no
O1 C12 1.409(3) 1_555 1_555 no
O1 C12' 1.396(6) 1_555 1_555 no
O2 C20 1.372(6) 1_555 1_555 no
O2 C24 1.423(7) 1_555 1_555 no
O3 C32 1.354(6) 1_555 1_555 no
O3 C36 1.424(7) 1_555 1_555 no
N1 N2 1.359(3) 1_555 1_555 no
N1 C4 1.336(4) 1_555 1_555 no
N2 C1 1.474(6) 1_555 1_555 no
N2 C2 1.358(4) 1_555 1_555 no
N4 C13 1.467(6) 1_555 1_555 no
N6 C25 1.474(6) 1_555 1_555 no
N7 C1 1.456(6) 1_555 1_555 no
N7 C13 1.434(6) 1_555 1_555 no
N7 C25 1.467(6) 1_555 1_555 no
C2 C3 1.359(4) 1_555 1_555 no
C2 C11 1.491(5) 1_555 1_555 no
C3 C4 1.406(4) 1_555 1_555 no
C4 C5 1.462(5) 1_555 1_555 no
C5 C6 1.391(3) 1_555 1_555 no
C5 C10 1.391(3) 1_555 1_555 no
C6 C7 1.380(3) 1_555 1_555 no
C7 C8 1.381(3) 1_555 1_555 no
C8 C9 1.381(3) 1_555 1_555 no
C9 C10 1.380(3) 1_555 1_555 no

loop_
_geom_torsion_atom_site_label_1
_geom_torsion_atom_site_label_2
_geom_torsion_atom_site_label_3
_geom_torsion_atom_site_label_4
_geom_torsion
_geom_torsion_site_symmetry_1
_geom_torsion_site_symmetry_2
_geom_torsion_site_symmetry_3
_geom_torsion_site_symmetry_4
_geom_torsion_publ_flag
C12 O1 C8 C7 169.9(11) 1_555 1_555 1_555 1_555 no
C12 O1 C8 C9 -12.1(13) 1_555 1_555 1_555 1_555 no
C12' O1 C8 C7 43.2(19) 1_555 1_555 1_555 1_555 no
C12' O1 C8 C9 -138.8(17) 1_555 1_555 1_555 1_555 no
C24 O2 C20 C19 165.4(5) 1_555 1_555 1_555 1_555 no
C24 O2 C20 C21 -15.1(8) 1_555 1_555 1_555 1_555 no
C36 O3 C32 C31 -1.6(8) 1_555 1_555 1_555 1_555 no
C36 O3 C32 C33 -177.9(6) 1_555 1_555 1_555 1_555 no
C4 N1 N2 C1 169.2(4) 1_555 1_555 1_555 1_555 no
N2 N1 C4 C5 179.2(3) 1_555 1_555 1_555 1_555 no
N1 N2 C1 N7 47.3(4) 1_555 1_555 1_555 1_555 no
C2 N2 C1 N7 -145.5(3) 1_555 1_555 1_555 1_555 no
C1 N2 C2 C3 -168.0(4) 1_555 1_555 1_555 1_555 no
C1 N2 C2 C11 12.0(4) 1_555 1_555 1_555 1_555 no
C16 N3 N4 C13 171.2(4) 1_555 1_555 1_555 1_555 no
N4 N3 C16 C17 -177.5(3) 1_555 1_555 1_555 1_555 no
N3 N4 C13 N7 37.3(5) 1_555 1_555 1_555 1_555 no
C14 N4 C13 N7 -153.0(3) 1_555 1_555 1_555 1_555 no
C13 N4 C14 C15 -170.3(4) 1_555 1_555 1_555 1_555 no
C13 N4 C14 C23 9.7(4) 1_555 1_555 1_555 1_555 no
C28 N5 N6 C25 172.5(4) 1_555 1_555 1_555 1_555 no
N6 N5 C28 C29 179.5(3) 1_555 1_555 1_555 1_555 no
N5 N6 C25 N7 54.3(4) 1_555 1_555 1_555 1_555 no
C26 N6 C25 N7 -134.6(3) 1_555 1_555 1_555 1_555 no
C25 N6 C26 C27 -171.6(4) 1_555 1_555 1_555 1_555 no
C25 N6 C26 C35 8.4(4) 1_555 1_555 1_555 1_555 no
C13 N7 C1 N2 -146.8(4) 1_555 1_555 1_555 1_555 no
C25 N7 C1 N2 73.7(5) 1_555 1_555 1_555 1_555 no
C1 N7 C13 N4 83.4(5) 1_555 1_555 1_555 1_555 no
C25 N7 C13 N4 -138.0(4) 1_555 1_555 1_555 1_555 no
C1 N7 C25 N6 -147.6(4) 1_555 1_555 1_555 1_555 no
C13 N7 C25 N6 73.2(5) 1_555 1_555 1_555 1_555 no
C2 C3 C4 C5 -179.2(4) 1_555 1_555 1_555 1_555 no
N1 C4 C5 C6 11.4(4) 1_555 1_555 1_555 1_555 no
N1 C4 C5 C10 -167.3(2) 1_555 1_555 1_555 1_555 no
C3 C4 C5 C6 -169.5(2) 1_555 1_555 1_555 1_555 no
C3 C4 C5 C10 11.8(4) 1_555 1_555 1_555 1_555 no
C4 C5 C6 C7 -178.7(3) 1_555 1_555 1_555 1_555 no
C4 C5 C10 C9 178.7(3) 1_555 1_555 1_555 1_555 no
C6 C7 C8 O1 178.0(5) 1_555 1_555 1_555 1_555 no
O1 C8 C9 C10 -178.0(5) 1_555 1_555 1_555 1_555 no
C14 C15 C16 C17 177.3(4) 1_555 1_555 1_555 1_555 no
N3 C16 C17 C18 -168.5(2) 1_555 1_555 1_555 1_555 no
N3 C16 C17 C22 11.2(4) 1_555 1_555 1_555 1_555 no
C15 C16 C17 C18 14.5(4) 1_555 1_555 1_555 1_555 no
C15 C16 C17 C22 -165.8(2) 1_555 1_555 1_555 1_555 no
C16 C17 C18 C19 179.7(4) 1_555 1_555 1_555 1_555 no
C16 C17 C22 C21 -179.7(4) 1_555 1_555 1_555 1_555 no
C18 C19 C20 O2 179.5(4) 1_555 1_555 1_555 1_555 no
O2 C20 C21 C22 -179.5(5) 1_555 1_555 1_555 1_555 no
C26 C27 C28 C29 -179.4(4) 1_555 1_555 1_555 1_555 no
N5 C28 C29 C30 -158.3(2) 1_555 1_555 1_555 1_555 no
N5 C28 C29 C34 17.4(4) 1_555 1_555 1_555 1_555 no
C27 C28 C29 C30 21.0(4) 1_555 1_555 1_555 1_555 no
C27 C28 C29 C34 -163.3(2) 1_555 1_555 1_555 1_555 no
C28 C29 C30 C31 175.9(3) 1_555 1_555 1_555 1_555 no
C28 C29 C34 C33 -175.8(3) 1_555 1_555 1_555 1_555 no
C30 C31 C32 O3 -176.1(4) 1_555 1_555 1_555 1_555 no
O3 C32 C33 C34 176.5(4) 1_555 1_555 1_555 1_555 no
